data_2012119
loop_
_publ_author_name
'Borbulevych, Oleg Ya.'
'Golding, Igor R.'
'Shchegolikhin, Alexander N.'
'Klemenkova, Zinaida S.'
'Antipin, Mikhail Yu.'

_publ_section_title
;
 Conformational polymorphs of
 22-cyano-<i>N</i>-methyl-5-phenylpent-2-en-4-ynamide
;
_journal_issue 8
_journal_name_full 'Acta Crystallographica Section C'
_journal_page_first 996
_journal_page_last 998
_journal_paper_doi 10.1107/S010827010100909X
_journal_volume 57
_journal_year 2001
_chemical_formula_moiety 'C13 H10 N2 O'
_chemical_formula_sum 'C13 H10 N2 O'
_chemical_formula_weight 210.23
_chemical_melting_point 381
_chemical_name_systematic
;
2-cyano-5-phenyl-pent-2-en-4-ynoic acid N-methylamide form (I)
;
_space_group_IT_number 14
_symmetry_cell_setting monoclinic
_symmetry_space_group_name_Hall '-P 2ybc'
_symmetry_space_group_name_H-M 'P 1 21/c 1'
_audit_creation_method SHELXL-97
_cell_angle_alpha 90
_cell_angle_beta 101.557(3)
_cell_angle_gamma 90
_cell_formula_units_Z 4
_cell_length_a 11.9794(18)
_cell_length_b 8.9951(13)
_cell_length_c 10.0786(16)
_cell_measurement_reflns_used 540
_cell_measurement_temperature 110(2)
_cell_measurement_theta_max 24
_cell_measurement_theta_min 2
_cell_volume 1064.0(3)
_computing_cell_refinement SMART
_computing_data_collection 'SMART (Bruker, 1998)'
_computing_data_reduction 'SAINT (Bruker, 1998)'
_computing_molecular_graphics 'SHELXTL (Bruker, 1997)'
_computing_publication_material SHELXTL
_computing_structure_refinement 'SHELXL97 (Sheldrick, 1997)'
_computing_structure_solution 'SHELXS97 (Sheldrick, 1997)'
_diffrn_ambient_temperature 110(2)
_diffrn_measured_fraction_theta_full .960
_diffrn_measured_fraction_theta_max .960
_diffrn_measurement_device_type 'Bruker SMART CCD area-detector'
_diffrn_measurement_method '\f and \w'
_diffrn_radiation_monochromator graphite
_diffrn_radiation_source 'fine-focus sealed tube'
_diffrn_radiation_type MoK\a
_diffrn_radiation_wavelength .71073
_diffrn_reflns_av_R_equivalents .032
_diffrn_reflns_av_sigmaI/netI .033
_diffrn_reflns_limit_h_max 8
_diffrn_reflns_limit_h_min -16
_diffrn_reflns_limit_k_max 12
_diffrn_reflns_limit_k_min -12
_diffrn_reflns_limit_l_max 14
_diffrn_reflns_limit_l_min -13
_diffrn_reflns_number 8003
_diffrn_reflns_theta_full 30.05
_diffrn_reflns_theta_max 30.05
_diffrn_reflns_theta_min 1.74
_diffrn_standards_decay_% none
_diffrn_standards_number 0
_exptl_absorpt_coefficient_mu .086
_exptl_absorpt_correction_T_max .975
_exptl_absorpt_correction_T_min .958
_exptl_absorpt_correction_type multi-scan
_exptl_absorpt_process_details '(SADABS; Bruker, 1998)'
_exptl_crystal_colour yellow
_exptl_crystal_density_diffrn 1.312
_exptl_crystal_density_method 'not measured'
_exptl_crystal_description 'square prism'
_exptl_crystal_F_000 440
_exptl_crystal_size_max .5
_exptl_crystal_size_mid .4
_exptl_crystal_size_min .3
_refine_diff_density_max .29
_refine_diff_density_min -.20
_refine_ls_extinction_method none
_refine_ls_goodness_of_fit_ref .970
_refine_ls_hydrogen_treatment refall
_refine_ls_matrix_type full
_refine_ls_number_parameters 185
_refine_ls_number_reflns 2991
_refine_ls_number_restraints 0
_refine_ls_restrained_S_all .970
_refine_ls_R_factor_all .063
_refine_ls_R_factor_gt .044
_refine_ls_shift/su_max .001
_refine_ls_shift/su_mean .000
_refine_ls_structure_factor_coef Fsqd
_refine_ls_weighting_details 'calc w = 1/[\s^2^(Fo^2^)+(0.077P)^2^] where P=(Fo^2^+2Fc^2^)/3'
_refine_ls_weighting_scheme calc
_refine_ls_wR_factor_ref .116
_reflns_number_gt 2195
_reflns_number_total 2991
_reflns_threshold_expression I>2\s(I)
_cod_data_source_file bm1452.cif
_cod_data_source_block I
_cod_depositor_comments
;
The following automatic conversions were performed:
'_symmetry_cell_setting' value 'Monoclinic' changed to 'monoclinic'
according to '/home/saulius/struct/CIF-dictionaries/cif_core.dic'
dictionary named 'cif_core.dic' version 2.4.1 from 2010-06-29.

Automatic conversion script
Id: cif_fix_enum 1527 2010-12-29 10:47:43Z saulius 

The following automatic conversions were performed:

'_symmetry_cell_setting' value 'Monoclinic' changed to 'monoclinic'
according to /home/saulius/struct/CIF-dictionaries/cif_core.dic
dictionary named 'cif_core.dic' version 2.4.1 from 2010-06-29.

Automatic conversion script
Id: cif_fix_values 1715 2011-07-08 13:25:40Z adriana 
;
_cod_original_sg_symbol_H-M 'P 21/c'
_cod_database_code 2012119
_cod_database_fobs_code 2012119

loop_
_symmetry_equiv_pos_as_xyz
'x, y, z'
'-x, y+1/2, -z+1/2'
'-x, -y, -z'
'x, -y-1/2, z-1/2'

loop_
_atom_site_label
_atom_site_fract_x
_atom_site_fract_y
_atom_site_fract_z
_atom_site_U_iso_or_equiv
_atom_site_adp_type
_atom_site_calc_flag
_atom_site_refinement_flags
_atom_site_occupancy
_atom_site_disorder_assembly
_atom_site_disorder_group
_atom_site_type_symbol
O1 .45358(7) .25582(10) .31185(8) .0277(2) Uani d . 1 . . O
N1 .69725(10) .13868(14) .72697(11) .0377(3) Uani d . 1 . . N
N2 .45292(8) .29913(10) .53215(9) .0203(2) Uani d . 1 . . N
H2 .4751(13) .2680(17) .6192(17) .035(4) Uiso d . 1 . . H
C1 .49430(9) .23537(12) .43267(11) .0196(2) Uani d . 1 . . C
C2 .59765(9) .13833(11) .47501(10) .0196(2) Uani d . 1 . . C
C3 .63525(9) .05662(12) .38099(12) .0230(2) Uani d . 1 . . C
H3 .5905(13) .0602(18) .2920(17) .038(4) Uiso d . 1 . . H
C4 .73229(9) -.03567(12) .40165(11) .0232(2) Uani d . 1 . . C
C5 .81166(9) -.11817(12) .40337(11) .0222(2) Uani d . 1 . . C
C6 .65475(10) .13724(13) .61427(12) .0247(2) Uani d . 1 . . C
C7 .89937(9) -.22331(12) .39560(11) .0207(2) Uani d . 1 . . C
C8 1.00752(10) -.21557(13) .47945(12) .0239(2) Uani d . 1 . . C
H8 1.0228(12) -.1395(16) .5478(15) .026(3) Uiso d . 1 . . H
C9 1.09029(10) -.31896(14) .46542(12) .0274(3) Uani d . 1 . . C
H9 1.1645(13) -.3144(16) .5249(15) .030(4) Uiso d . 1 . . H
C10 1.06531(10) -.43096(14) .36945(13) .0286(3) Uani d . 1 . . C
H10 1.1218(12) -.5026(17) .3544(15) .028(4) Uiso d . 1 . . H
C11 .95755(11) -.44116(13) .28754(12) .0276(3) Uani d . 1 . . C
H11 .9390(12) -.5184(17) .2246(16) .033(4) Uiso d . 1 . . H
C12 .87504(10) -.33771(13) .29904(11) .0240(2) Uani d . 1 . . C
H12 .7981(13) -.3457(17) .2460(15) .031(4) Uiso d . 1 . . H
C13 .35410(10) .39571(14) .50063(12) .0242(2) Uani d . 1 . . C
H13A .2841(16) .341(2) .4605(19) .052(5) Uiso d . 1 . . H
H13B .3414(13) .4378(18) .5882(17) .041(4) Uiso d . 1 . . H
H13C .3675(13) .4750(19) .4387(17) .041(4) Uiso d . 1 . . H

loop_
_atom_site_aniso_label
_atom_site_aniso_U_11
_atom_site_aniso_U_22
_atom_site_aniso_U_33
_atom_site_aniso_U_12
_atom_site_aniso_U_13
_atom_site_aniso_U_23
O1 .0281(4) .0365(5) .0180(4) .0089(4) .0033(3) .0015(3)
N1 .0360(6) .0466(7) .0274(5) .0149(5) -.0009(4) -.0019(5)
N2 .0211(4) .0212(4) .0190(4) .0020(3) .0047(3) .0013(3)
C1 .0205(5) .0191(5) .0195(5) .0003(4) .0047(4) .0014(4)
C2 .0196(5) .0180(5) .0213(5) -.0001(4) .0041(4) .0020(4)
C3 .0227(5) .0218(5) .0247(5) -.0001(4) .0053(4) .0003(4)
C4 .0252(5) .0202(5) .0253(5) -.0006(4) .0075(4) -.0023(4)
C5 .0234(5) .0192(5) .0248(5) -.0033(4) .0070(4) -.0010(4)
C6 .0235(5) .0251(5) .0255(5) .0064(4) .0049(4) .0009(4)
C7 .0224(5) .0180(5) .0229(5) -.0001(4) .0078(4) .0023(4)
C8 .0249(5) .0227(5) .0241(5) -.0027(4) .0049(4) .0013(4)
C9 .0216(5) .0308(6) .0295(6) .0015(4) .0043(4) .0071(5)
C10 .0282(6) .0281(6) .0319(6) .0080(5) .0116(5) .0050(5)
C11 .0338(6) .0251(6) .0256(5) .0017(5) .0096(5) -.0029(5)
C12 .0239(5) .0246(5) .0237(5) -.0002(4) .0051(4) -.0011(4)
C13 .0236(5) .0234(5) .0269(5) .0046(4) .0080(4) .0021(4)

loop_
_atom_type_symbol
_atom_type_description
_atom_type_scat_dispersion_real
_atom_type_scat_dispersion_imag
_atom_type_scat_source
C C .0033 .0016 'International Tables Vol C Tables 4.2.6.8 and 6.1.1.4'
H H .0000 .0000 'International Tables Vol C Tables 4.2.6.8 and 6.1.1.4'
N N .0061 .0033 'International Tables Vol C Tables 4.2.6.8 and 6.1.1.4'
O O .0106 .0060 'International Tables Vol C Tables 4.2.6.8 and 6.1.1.4'

loop_
_geom_angle_atom_site_label_1
_geom_angle_atom_site_label_2
_geom_angle_atom_site_label_3
_geom_angle
_geom_angle_publ_flag
C1 N2 C13 120.17(10) no
O1 C1 N2 123.08(10) no
O1 C1 C2 120.49(10) no
N2 C1 C2 116.41(9) no
C3 C2 C6 121.63(10) no
C3 C2 C1 119.30(10) no
C6 C2 C1 119.07(9) no
C2 C3 C4 126.87(11) no
C5 C4 C3 172.33(12) no
C4 C5 C7 174.77(11) no
N1 C6 C2 177.63(13) no
C8 C7 C12 119.52(10) no
C8 C7 C5 122.44(10) no
C12 C7 C5 118.04(10) no
C9 C8 C7 119.95(11) no
C10 C9 C8 119.95(11) no
C9 C10 C11 120.49(11) no
C12 C11 C10 120.12(11) no
C11 C12 C7 119.95(11) no
C1 N2 H2 120.9(10) no
C13 N2 H2 117.6(10) no
C2 C3 H3 116.2(10) no
C4 C3 H3 116.9(10) no
C9 C8 H8 120.8(9) no
C7 C8 H8 119.2(9) no
C10 C9 H9 120.4(9) no
C8 C9 H9 119.6(9) no
C9 C10 H10 122.2(9) no
C11 C10 H10 117.3(9) no
C12 C11 H11 118.7(9) no
C10 C11 H11 121.2(9) no
C11 C12 H12 121.4(9) no
C7 C12 H12 118.5(9) no
N2 C13 H13A 112.6(11) no
N2 C13 H13B 107.2(9) no
N2 C13 H13C 110.1(9) no
H13A C13 H13B 106.4(14) no
H13A C13 H13C 109.5(14) no
H13B C13 H13C 111.0(13) no

loop_
_geom_bond_atom_site_label_1
_geom_bond_atom_site_label_2
_geom_bond_site_symmetry_2
_geom_bond_distance
_geom_bond_publ_flag
O1 C1 . 1.2315(13) yes
N1 C6 . 1.1480(16) yes
N2 C1 . 1.3338(14) yes
N2 C13 . 1.4513(14) yes
C1 C2 . 1.5050(15) yes
C2 C3 . 1.3462(15) yes
C2 C6 . 1.4329(15) yes
C3 C4 . 1.4096(15) yes
C4 C5 . 1.2035(15) yes
C5 C7 . 1.4274(15) yes
C7 C8 . 1.3996(16) no
C7 C12 . 1.4062(16) no
C8 C9 . 1.3872(17) no
C9 C10 . 1.3871(18) no
C10 C11 . 1.3889(18) no
C11 C12 . 1.3792(16) no
N2 H2 . .908(16) no
C3 H3 . .949(17) no
C8 H8 . .962(15) no
C9 H9 . .969(16) no
C10 H10 . .968(15) no
C11 H11 . .937(16) no
C12 H12 . .971(15) no
C13 H13A . .984(19) no
C13 H13B . .999(16) no
C13 H13C . .982(17) no

loop_
_geom_contact_atom_site_label_1
_geom_contact_atom_site_label_2
_geom_contact_distance
_geom_contact_publ_flag
O1 H3 2.44(2) yes
C6 H2 2.46(2) yes

loop_
_geom_hbond_atom_site_label_D
_geom_hbond_atom_site_label_H
_geom_hbond_atom_site_label_A
_geom_hbond_site_symmetry_A
_geom_hbond_distance_DH
_geom_hbond_distance_HA
_geom_hbond_distance_DA
_geom_hbond_angle_DHA
_geom_hbond_publ_flag
N2 H2 O1 4_566 .91(2) 2.02(2) 2.8600(10) 153.0(10) yes

loop_
_geom_torsion_atom_site_label_1
_geom_torsion_atom_site_label_2
_geom_torsion_atom_site_label_3
_geom_torsion_atom_site_label_4
_geom_torsion
_geom_torsion_publ_flag
C13 N2 C1 O1 1.16(17) no
C13 N2 C1 C2 179.39(9) no
O1 C1 C2 C3 -9.75(16) no
N2 C1 C2 C3 171.98(10) no
O1 C1 C2 C6 169.20(11) no
N2 C1 C2 C6 -9.08(15) no
C6 C2 C3 C4 -1.32(18) no
C1 C2 C3 C4 177.60(10) no
C12 C7 C8 C9 1.01(16) no
C5 C7 C8 C9 -178.60(10) no
C7 C8 C9 C10 -.79(17) no
C8 C9 C10 C11 -.42(18) no
C9 C10 C11 C12 1.42(18) no
C10 C11 C12 C7 -1.19(18) no
C8 C7 C12 C11 -.02(17) no
C5 C7 C12 C11 179.61(11) no

loop_
_cod_related_entry_id
_cod_related_entry_database
_cod_related_entry_code
1 ChemSpider 30652329
